data_7124573
loop_
_publ_author_name
'Schaltin, Stijn'
'Brooks, Neil R.'
'Sniekers, Jeroen'
'Van Meervelt, Luc'
'Binnemans, Koen'
'Fransaer, Jan'

_publ_section_title
;
 Electrodeposition of thick palladium coatings from a
 palladium(II)-containing ionic liquid.
;
_journal_issue 71
_journal_name_full 'Chemical communications (Cambridge, England)'
_journal_page_first 10248
_journal_page_last 10250
_journal_paper_doi 10.1039/c4cc04079a
_journal_volume 50
_journal_year 2014
_chemical_formula_moiety 'C16 H24 N8 Pd, 2(C2 F6 N O4 S2)'
_chemical_formula_sum 'C20 H24 F12 N10 O8 Pd S4'
_chemical_formula_weight 995.13
_chemical_melting_point 378
_chemical_name_common
;
 tetrakis(N-methylimidazole) palladium(II) bistriflimide
;
_chemical_name_systematic
;
 tetrakis(N-methylimidazole) palladium(II) bis(trifluoromethyl)sulfonyl imide
;
_space_group_crystal_system monoclinic
_space_group_IT_number 14
_space_group_name_Hall '-P 2ybc'
_space_group_name_H-M_alt 'P 1 21/c 1'
_atom_sites_solution_hydrogens geom
_atom_sites_solution_primary heavy
_atom_sites_solution_secondary difmap
_audit_creation_date 2014-05-05
_audit_creation_method
;
Olex2 1.2-alpha
(compiled 2014.03.20 svn.r2914 for OlexSys, GUI svn.r4816)
;
_cell_angle_alpha 90.00
_cell_angle_beta 99.330(2)
_cell_angle_gamma 90.00
_cell_formula_units_Z 2
_cell_length_a 9.1556(2)
_cell_length_b 10.8229(2)
_cell_length_c 17.9774(3)
_cell_measurement_reflns_used 5107
_cell_measurement_temperature 100(2)
_cell_measurement_theta_max 28.860
_cell_measurement_theta_min 2.946
_cell_volume 1757.82(6)
_computing_cell_refinement
;
CrysAlisPro, Agilent Technologies,
Version 1.171.36.28 (release 01-02-2013 CrysAlis171 .NET)
(compiled Feb  1 2013,16:14:44)
;
_computing_data_collection
;
CrysAlisPro, Agilent Technologies,
Version 1.171.36.28 (release 01-02-2013 CrysAlis171 .NET)
(compiled Feb  1 2013,16:14:44)
;
_computing_data_reduction
;
CrysAlisPro, Agilent Technologies,
Version 1.171.36.28 (release 01-02-2013 CrysAlis171 .NET)
(compiled Feb  1 2013,16:14:44)
;
_computing_molecular_graphics 'Olex2 (Dolomanov et al., 2009)'
_computing_publication_material 'Olex2 (Dolomanov et al., 2009)'
_computing_structure_refinement 'XL (Sheldrick, 2008)'
_computing_structure_solution 'XS (Sheldrick, 2008)'
_diffrn_ambient_temperature 100(2)
_diffrn_detector_area_resol_mean 15.9631
_diffrn_measured_fraction_theta_full 0.998
_diffrn_measured_fraction_theta_max 0.870
_diffrn_measurement_device_type 'SuperNova, Single source at offset, Eos'
_diffrn_measurement_method '\w scans'
_diffrn_orient_matrix_UB_11 -0.0647870000
_diffrn_orient_matrix_UB_12 0.0204441000
_diffrn_orient_matrix_UB_13 0.0132745000
_diffrn_orient_matrix_UB_21 0.0099454000
_diffrn_orient_matrix_UB_22 -0.0466243000
_diffrn_orient_matrix_UB_23 0.0280654000
_diffrn_orient_matrix_UB_31 0.0432768000
_diffrn_orient_matrix_UB_32 0.0412522000
_diffrn_orient_matrix_UB_33 0.0251799000
_diffrn_radiation_monochromator mirror
_diffrn_radiation_type MoK\a
_diffrn_radiation_wavelength 0.71073
_diffrn_reflns_av_R_equivalents 0.0174
_diffrn_reflns_av_unetI/netI 0.0287
_diffrn_reflns_limit_h_max 11
_diffrn_reflns_limit_h_min -11
_diffrn_reflns_limit_k_max 13
_diffrn_reflns_limit_k_min -14
_diffrn_reflns_limit_l_max 19
_diffrn_reflns_limit_l_min -24
_diffrn_reflns_number 8254
_diffrn_reflns_theta_full 26.00
_diffrn_reflns_theta_max 29.10
_diffrn_reflns_theta_min 2.94
_diffrn_source 'SuperNova (Mo) X-ray Source'
_exptl_absorpt_coefficient_mu 0.888
_exptl_absorpt_correction_T_max 1.00000
_exptl_absorpt_correction_T_min 0.86769
_exptl_absorpt_correction_type multi-scan
_exptl_absorpt_process_details
;
CrysAlisPro, Agilent Technologies,
Version 1.171.36.28 (release 01-02-2013 CrysAlis171 .NET)
(compiled Feb  1 2013,16:14:44)
Empirical absorption correction using spherical harmonics,
 implemented in SCALE3 ABSPACK scaling algorithm.
;
_exptl_crystal_colour 'pale yellow'
_exptl_crystal_density_diffrn 1.880
_exptl_crystal_density_method 'not measured'
_exptl_crystal_description block
_exptl_crystal_F_000 992
_exptl_crystal_size_max 0.10
_exptl_crystal_size_mid 0.08
_exptl_crystal_size_min 0.08
_refine_diff_density_max 0.459
_refine_diff_density_min -0.554
_refine_diff_density_rms 0.069
_refine_ls_extinction_method none
_refine_ls_goodness_of_fit_ref 1.033
_refine_ls_hydrogen_treatment constr
_refine_ls_matrix_type full
_refine_ls_number_parameters 298
_refine_ls_number_reflns 4114
_refine_ls_number_restraints 39
_refine_ls_restrained_S_all 1.033
_refine_ls_R_factor_all 0.0311
_refine_ls_R_factor_gt 0.0256
_refine_ls_shift/su_max 0.001
_refine_ls_shift/su_mean 0.000
_refine_ls_structure_factor_coef Fsqd
_refine_ls_weighting_details 'calc w=1/[\s^2^(Fo^2^)+(0.0233P)^2^+1.1985P] where P=(Fo^2^+2Fc^2^)/3'
_refine_ls_weighting_scheme calc
_refine_ls_wR_factor_gt 0.0574
_refine_ls_wR_factor_ref 0.0615
_reflns_number_gt 3632
_reflns_number_total 4114
_reflns_threshold_expression >2sigma(I)
_cod_data_source_file c4cc04079a2.cif
_cod_data_source_block nrb143
_cod_database_code 7124573
_chemical_oxdiff_formula 'Pd C3 H3 N2 C H4 C2 F6 S2 O4 N'
_reflns_odcompleteness_completeness 99.82
_reflns_odcompleteness_iscentric 1
_reflns_odcompleteness_theta 26.32
_olex2_refinement_description
;
1. Fixed Uiso
 At 1.2 times of:
  All C(H) groups
 At 1.5 times of:
  All C(H,H,H) groups
2. Uiso/Uaniso restraints and constraints
Uanis(C13) = Uanis(C13')
Uanis(F14) = Uanis(F14')
Uanis(F15) = Uanis(F15')
Uanis(F16) = Uanis(F16')
Uanis(S17) = Uanis(S17')
Uanis(O18) = Uanis(O18')
Uanis(O19) = Uanis(O19')
Uanis(N20) = Uanis(N20')
Uanis(S21) = Uanis(S21')
Uanis(O22) = Uanis(O22')
Uanis(O23) = Uanis(O23')
Uanis(C24) = Uanis(C24')
Uanis(F25) = Uanis(F25')
Uanis(F26) = Uanis(F26')
Uanis(F27) = Uanis(F27')
3. Same fragment restrains
{C13, F14, F15, F16, S17, O18, O19, N20, S21, O22, O23, C24, F25, F26, F27}
as
{C13', F14', F15', F16', S17', O18', O19', N20', S21', O22', O23', C24', F25',
F26', F27'}
4. Others
 Sof(C13')=Sof(F14')=Sof(F15')=Sof(F16')=Sof(S17')=Sof(O18')=Sof(O19')=
 Sof(N20')=Sof(S21')=Sof(O22')=Sof(O23')=Sof(C24')=Sof(F25')=Sof(F26')=
 Sof(F27')=1-FVAR(1)
 Sof(C13)=Sof(F14)=Sof(F15)=Sof(F16)=Sof(S17)=Sof(O18)=Sof(O19)=Sof(N20)=
 Sof(S21)=Sof(O22)=Sof(O23)=Sof(C24)=Sof(F25)=Sof(F26)=Sof(F27)=FVAR(1)
5.a Aromatic/amide H refined with riding coordinates:
 C2(H2), C4(H4), C5(H5), C8(H8), C10(H10), C11(H11)
5.b Idealised Me refined as rotating group:
 C6(H6A,H6B,H6C), C12(H12A,H12B,H12C)
;

loop_
_space_group_symop_id
_space_group_symop_operation_xyz
1 'x, y, z'
2 '-x, y+1/2, -z+1/2'
3 '-x, -y, -z'
4 'x, -y-1/2, z-1/2'

loop_
_atom_site_label
_atom_site_type_symbol
_atom_site_fract_x
_atom_site_fract_y
_atom_site_fract_z
_atom_site_U_iso_or_equiv
_atom_site_adp_type
_atom_site_occupancy
_atom_site_calc_flag
_atom_site_disorder_assembly
_atom_site_disorder_group
_atom_site_site_symmetry_order
_atom_site_refinement_flags_posn
_atom_site_refinement_flags_adp
_atom_site_refinement_flags_occupancy
Pd1 Pd 0.5000 0.5000 0.5000 0.01348(6) Uani 1 d . . 2 S T P
N1 N 0.44033(17) 0.66453(14) 0.45231(9) 0.0154(3) Uani 1 d . . 1 . . .
C2 C 0.39716(19) 0.68247(17) 0.37907(11) 0.0156(4) Uani 1 d . . 1 . . .
H2 H 0.3920 0.6214 0.3424 0.019 Uiso 1 calc . . 1 R . .
N3 N 0.36198(17) 0.80160(15) 0.36564(9) 0.0164(3) Uani 1 d . . 1 . . .
C4 C 0.3850(2) 0.86294(18) 0.43329(11) 0.0208(4) Uani 1 d . . 1 . . .
H4 H 0.3700 0.9466 0.4410 0.025 Uiso 1 calc . . 1 R . .
C5 C 0.4335(2) 0.77785(18) 0.48641(11) 0.0205(4) Uani 1 d . . 1 . . .
H5 H 0.4584 0.7932 0.5378 0.025 Uiso 1 calc . . 1 R . .
C6 C 0.3090(2) 0.8557(2) 0.29169(11) 0.0239(4) Uani 1 d . . 1 . . .
H6A H 0.3787 0.9163 0.2803 0.036 Uiso 1 calc . . 1 GR . .
H6B H 0.2148 0.8944 0.2921 0.036 Uiso 1 calc . . 1 GR . .
H6C H 0.2986 0.7920 0.2541 0.036 Uiso 1 calc . . 1 GR . .
N7 N 0.68638(17) 0.50688(14) 0.45396(9) 0.0157(3) Uani 1 d . . 1 . . .
C8 C 0.7797(2) 0.60105(17) 0.45916(10) 0.0170(4) Uani 1 d . . 1 . . .
H8 H 0.7677 0.6746 0.4842 0.020 Uiso 1 calc . . 1 R . .
N9 N 0.89336(17) 0.57586(14) 0.42347(9) 0.0162(3) Uani 1 d . . 1 . . .
C10 C 0.8716(2) 0.46008(19) 0.39325(11) 0.0220(4) Uani 1 d . . 1 . . .
H10 H 0.9326 0.4187 0.3649 0.026 Uiso 1 calc . . 1 R . .
C11 C 0.7438(2) 0.4173(2) 0.41261(12) 0.0231(4) Uani 1 d . . 1 . . .
H11 H 0.7019 0.3403 0.4001 0.028 Uiso 1 calc . . 1 R . .
C12 C 1.0172(2) 0.65775(18) 0.41610(12) 0.0221(4) Uani 1 d . . 1 . . .
H12A H 1.0084 0.6859 0.3649 0.033 Uiso 1 calc . . 1 GR . .
H12B H 1.1087 0.6136 0.4295 0.033 Uiso 1 calc . . 1 GR . .
H12C H 1.0159 0.7275 0.4490 0.033 Uiso 1 calc . . 1 GR . .
C13 C 0.9027(3) 0.4311(2) 0.88393(13) 0.0244(5) Uani 0.9457(10) d A 1 1 . . .
F14 F 1.0236(2) 0.4940(2) 0.87743(15) 0.0362(4) Uani 0.9457(10) d A 1 1 . . .
F15 F 0.90047(18) 0.32767(14) 0.84443(9) 0.0431(4) Uani 0.9457(10) d A 1 1 . . .
F16 F 0.90956(17) 0.40029(15) 0.95600(8) 0.0377(4) Uani 0.9457(10) d A 1 1 . . .
S17 S 0.73411(7) 0.52195(5) 0.85404(3) 0.01622(13) Uani 0.9457(10) d A 1 1 . . .
O18 O 0.76161(17) 0.63713(14) 0.89246(8) 0.0239(3) Uani 0.9457(10) d A 1 1 . . .
O19 O 0.61907(19) 0.44380(17) 0.87200(9) 0.0271(4) Uani 0.9457(10) d A 1 1 . . .
N20 N 0.71795(19) 0.52770(15) 0.76515(10) 0.0180(4) Uani 0.9457(10) d A 1 1 . . .
S21 S 0.79823(7) 0.62454(5) 0.72036(3) 0.01657(12) Uani 0.9457(10) d A 1 1 . . .
O22 O 0.93615(16) 0.67122(15) 0.75801(9) 0.0253(4) Uani 0.9457(10) d A 1 1 . . .
O23 O 0.79044(19) 0.58027(15) 0.64487(9) 0.0286(4) Uani 0.9457(10) d A 1 1 . . .
C24 C 0.6748(2) 0.7584(2) 0.70829(12) 0.0236(5) Uani 0.9457(10) d A 1 1 . . .
F25 F 0.6684(2) 0.81627(14) 0.77226(9) 0.0443(4) Uani 0.9457(10) d A 1 1 . . .
F26 F 0.53916(15) 0.72191(14) 0.67923(9) 0.0429(4) Uani 0.9457(10) d A 1 1 . . .
F27 F 0.7190(3) 0.8371(2) 0.66019(9) 0.0331(4) Uani 0.9457(10) d A 1 1 . . .
C13' C 0.927(3) 0.441(2) 0.8738(14) 0.0244(5) Uani 0.0543(10) d A 2 1 . . .
F14' F 1.049(4) 0.506(4) 0.887(3) 0.0362(4) Uani 0.0543(10) d A 2 1 . . .
F15' F 0.931(3) 0.387(2) 0.8078(13) 0.0431(4) Uani 0.0543(10) d A 2 1 . . .
F16' F 0.935(3) 0.352(2) 0.9256(14) 0.0377(4) Uani 0.0543(10) d A 2 1 . . .
S17' S 0.7580(14) 0.5339(11) 0.8761(6) 0.01622(13) Uani 0.0543(10) d A 2 1 . . .
O18' O 0.768(3) 0.575(2) 0.9513(10) 0.0239(3) Uani 0.0543(10) d A 2 1 . . .
O19' O 0.644(3) 0.446(3) 0.8490(17) 0.0271(4) Uani 0.0543(10) d A 2 1 . . .
N20' N 0.772(3) 0.6386(18) 0.8186(8) 0.0180(4) Uani 0.0543(10) d A 2 1 . . .
S21' S 0.7359(12) 0.6405(8) 0.7314(5) 0.01657(12) Uani 0.0543(10) d A 2 1 . . .
O22' O 0.593(2) 0.591(2) 0.6993(13) 0.0253(4) Uani 0.0543(10) d A 2 1 . . .
O23' O 0.852(3) 0.604(2) 0.6895(14) 0.0286(4) Uani 0.0543(10) d A 2 1 . . .
C24' C 0.721(2) 0.8086(15) 0.7158(14) 0.0236(5) Uani 0.0543(10) d A 2 1 . . .
F25' F 0.616(3) 0.854(2) 0.7505(16) 0.0443(4) Uani 0.0543(10) d A 2 1 . . .
F26' F 0.848(2) 0.862(2) 0.7469(15) 0.0429(4) Uani 0.0543(10) d A 2 1 . . .
F27' F 0.699(6) 0.838(4) 0.6447(15) 0.0331(4) Uani 0.0543(10) d A 2 1 . . .

loop_
_atom_site_aniso_label
_atom_site_aniso_U_11
_atom_site_aniso_U_22
_atom_site_aniso_U_33
_atom_site_aniso_U_23
_atom_site_aniso_U_13
_atom_site_aniso_U_12
Pd1 0.01339(10) 0.01538(10) 0.01261(10) 0.00076(7) 0.00494(7) -0.00028(8)
N1 0.0141(8) 0.0172(8) 0.0160(7) -0.0002(6) 0.0052(6) -0.0011(6)
C2 0.0127(9) 0.0165(9) 0.0184(9) -0.0011(7) 0.0052(7) -0.0012(7)
N3 0.0143(8) 0.0181(8) 0.0173(8) 0.0027(6) 0.0040(6) 0.0000(6)
C4 0.0260(10) 0.0160(9) 0.0223(10) -0.0017(8) 0.0095(8) 0.0009(8)
C5 0.0243(10) 0.0209(10) 0.0176(9) -0.0032(8) 0.0071(8) -0.0019(8)
C6 0.0227(10) 0.0273(11) 0.0207(10) 0.0078(8) 0.0010(8) 0.0020(9)
N7 0.0161(8) 0.0185(8) 0.0134(7) 0.0021(6) 0.0048(6) 0.0005(6)
C8 0.0174(9) 0.0168(9) 0.0177(9) 0.0015(7) 0.0051(7) 0.0013(7)
N9 0.0126(7) 0.0183(8) 0.0182(8) 0.0033(6) 0.0035(6) 0.0003(6)
C10 0.0216(10) 0.0239(10) 0.0226(10) -0.0054(8) 0.0097(8) -0.0009(8)
C11 0.0229(10) 0.0240(10) 0.0249(10) -0.0098(8) 0.0110(8) -0.0057(8)
C12 0.0148(9) 0.0219(10) 0.0305(11) 0.0043(8) 0.0062(8) -0.0024(8)
C13 0.0268(12) 0.0204(11) 0.0252(11) 0.0030(9) 0.0021(9) 0.0002(9)
F14 0.0190(9) 0.0426(10) 0.0466(12) 0.0154(8) 0.0046(8) 0.0036(7)
F15 0.0521(10) 0.0270(8) 0.0470(9) -0.0083(7) -0.0020(8) 0.0172(7)
F16 0.0406(9) 0.0439(9) 0.0257(8) 0.0158(7) -0.0026(7) -0.0018(7)
S17 0.0168(3) 0.0152(2) 0.0174(3) 0.0003(2) 0.0051(2) -0.0024(2)
O18 0.0315(8) 0.0194(8) 0.0227(8) -0.0042(6) 0.0106(6) -0.0019(7)
O19 0.0243(9) 0.0285(8) 0.0297(10) 0.0068(8) 0.0080(7) -0.0093(7)
N20 0.0199(9) 0.0165(8) 0.0173(8) 0.0015(7) 0.0025(7) -0.0022(7)
S21 0.0169(3) 0.0170(2) 0.0166(2) 0.00002(19) 0.0052(2) -0.0001(2)
O22 0.0153(7) 0.0324(9) 0.0283(8) 0.0086(7) 0.0037(6) -0.0044(6)
O23 0.0404(10) 0.0296(9) 0.0186(8) -0.0040(7) 0.0131(7) -0.0015(8)
C24 0.0238(12) 0.0229(11) 0.0250(11) 0.0065(9) 0.0066(9) 0.0012(9)
F25 0.0737(12) 0.0294(8) 0.0332(9) 0.0009(6) 0.0188(8) 0.0238(8)
F26 0.0167(7) 0.0455(9) 0.0635(11) 0.0264(8) -0.0028(7) 0.0016(6)
F27 0.0366(11) 0.0260(7) 0.0386(10) 0.0157(8) 0.0118(9) 0.0017(7)
C13' 0.0268(12) 0.0204(11) 0.0252(11) 0.0030(9) 0.0021(9) 0.0002(9)
F14' 0.0190(9) 0.0426(10) 0.0466(12) 0.0154(8) 0.0046(8) 0.0036(7)
F15' 0.0521(10) 0.0270(8) 0.0470(9) -0.0083(7) -0.0020(8) 0.0172(7)
F16' 0.0406(9) 0.0439(9) 0.0257(8) 0.0158(7) -0.0026(7) -0.0018(7)
S17' 0.0168(3) 0.0152(2) 0.0174(3) 0.0003(2) 0.0051(2) -0.0024(2)
O18' 0.0315(8) 0.0194(8) 0.0227(8) -0.0042(6) 0.0106(6) -0.0019(7)
O19' 0.0243(9) 0.0285(8) 0.0297(10) 0.0068(8) 0.0080(7) -0.0093(7)
N20' 0.0199(9) 0.0165(8) 0.0173(8) 0.0015(7) 0.0025(7) -0.0022(7)
S21' 0.0169(3) 0.0170(2) 0.0166(2) 0.00002(19) 0.0052(2) -0.0001(2)
O22' 0.0153(7) 0.0324(9) 0.0283(8) 0.0086(7) 0.0037(6) -0.0044(6)
O23' 0.0404(10) 0.0296(9) 0.0186(8) -0.0040(7) 0.0131(7) -0.0015(8)
C24' 0.0238(12) 0.0229(11) 0.0250(11) 0.0065(9) 0.0066(9) 0.0012(9)
F25' 0.0737(12) 0.0294(8) 0.0332(9) 0.0009(6) 0.0188(8) 0.0238(8)
F26' 0.0167(7) 0.0455(9) 0.0635(11) 0.0264(8) -0.0028(7) 0.0016(6)
F27' 0.0366(11) 0.0260(7) 0.0386(10) 0.0157(8) 0.0118(9) 0.0017(7)

loop_
_atom_type_symbol
_atom_type_description
_atom_type_scat_dispersion_real
_atom_type_scat_dispersion_imag
_atom_type_scat_source
C C 0.0033 0.0016 'International Tables Vol C Tables 4.2.6.8 and 6.1.1.4'
H H 0.0000 0.0000 'International Tables Vol C Tables 4.2.6.8 and 6.1.1.4'
F F 0.0171 0.0103 'International Tables Vol C Tables 4.2.6.8 and 6.1.1.4'
N N 0.0061 0.0033 'International Tables Vol C Tables 4.2.6.8 and 6.1.1.4'
O O 0.0106 0.0060 'International Tables Vol C Tables 4.2.6.8 and 6.1.1.4'
Pd Pd -0.9988 1.0072 'International Tables Vol C Tables 4.2.6.8 and 6.1.1.4'
S S 0.1246 0.1234 'International Tables Vol C Tables 4.2.6.8 and 6.1.1.4'

loop_
_geom_angle_atom_site_label_1
_geom_angle_atom_site_label_2
_geom_angle_atom_site_label_3
_geom_angle
_geom_angle_site_symmetry_1
_geom_angle_site_symmetry_3
N1 Pd1 N1 180.0 3_666 .
N1 Pd1 N7 88.95(6) . .
N1 Pd1 N7 91.05(6) . 3_666
N1 Pd1 N7 91.05(6) 3_666 .
N1 Pd1 N7 88.95(6) 3_666 3_666
N7 Pd1 N7 179.998(1) . 3_666
C2 N1 Pd1 124.68(13) . .
C2 N1 C5 106.49(16) . .
C5 N1 Pd1 128.82(13) . .
N1 C2 N3 110.10(17) . .
C2 N3 C4 107.93(16) . .
C2 N3 C6 125.70(17) . .
C4 N3 C6 126.38(17) . .
C5 C4 N3 106.43(17) . .
C4 C5 N1 109.05(17) . .
C8 N7 Pd1 125.40(13) . .
C8 N7 C11 106.39(16) . .
C11 N7 Pd1 128.21(13) . .
N7 C8 N9 110.67(17) . .
C8 N9 C10 107.62(16) . .
C8 N9 C12 126.57(17) . .
C10 N9 C12 125.79(17) . .
C11 C10 N9 106.72(18) . .
C10 C11 N7 108.59(18) . .
F14 C13 F15 109.2(2) . .
F14 C13 F16 107.9(2) . .
F14 C13 S17 112.06(17) . .
F15 C13 F16 107.71(19) . .
F15 C13 S17 110.91(16) . .
F16 C13 S17 108.95(17) . .
O18 S17 C13 104.59(10) . .
O18 S17 O19 119.11(11) . .
O18 S17 N20 115.76(9) . .
O19 S17 C13 103.46(11) . .
O19 S17 N20 107.46(10) . .
N20 S17 C13 104.68(11) . .
S21 N20 S17 124.60(11) . .
N20 S21 C24 104.90(10) . .
O22 S21 N20 116.38(9) . .
O22 S21 O23 118.27(11) . .
O22 S21 C24 104.99(10) . .
O23 S21 N20 107.86(10) . .
O23 S21 C24 102.59(10) . .
F25 C24 S21 112.73(15) . .
F25 C24 F26 108.3(2) . .
F25 C24 F27 109.0(2) . .
F26 C24 S21 109.37(16) . .
F27 C24 S21 109.78(18) . .
F27 C24 F26 107.49(19) . .
F14' C13' F15' 105(3) . .
F14' C13' F16' 108(3) . .
F14' C13' S17' 113(2) . .
F15' C13' S17' 114.0(17) . .
F16' C13' F15' 108(2) . .
F16' C13' S17' 109.2(18) . .
O18' S17' C13' 105.7(13) . .
O18' S17' O19' 117.5(17) . .
O18' S17' N20' 114.1(14) . .
O19' S17' C13' 101.2(16) . .
O19' S17' N20' 113.1(16) . .
N20' S17' C13' 102.9(13) . .
S21' N20' S17' 131.0(14) . .
N20' S21' C24' 99.6(11) . .
O22' S21' N20' 115.5(14) . .
O22' S21' O23' 112.4(15) . .
O22' S21' C24' 105.4(12) . .
O23' S21' N20' 117.9(15) . .
O23' S21' C24' 103.4(13) . .
F25' C24' S21' 109.7(16) . .
F25' C24' F26' 107(2) . .
F26' C24' S21' 108.8(16) . .
F27' C24' S21' 113(2) . .
F27' C24' F25' 111(3) . .
F27' C24' F26' 107(3) . .

loop_
_geom_bond_atom_site_label_1
_geom_bond_atom_site_label_2
_geom_bond_distance
_geom_bond_site_symmetry_2
Pd1 N1 2.0131(15) 3_666
Pd1 N1 2.0131(15) .
Pd1 N7 2.0151(16) .
Pd1 N7 2.0151(16) 3_666
N1 C2 1.326(2) .
N1 C5 1.377(2) .
C2 N3 1.341(2) .
N3 C4 1.372(2) .
N3 C6 1.462(2) .
C4 C5 1.349(3) .
N7 C8 1.323(2) .
N7 C11 1.377(2) .
C8 N9 1.337(2) .
N9 C10 1.367(3) .
N9 C12 1.462(2) .
C10 C11 1.355(3) .
C13 F14 1.320(3) .
C13 F15 1.325(3) .
C13 F16 1.329(3) .
C13 S17 1.835(2) .
S17 O18 1.4277(16) .
S17 O19 1.4280(16) .
S17 N20 1.5820(18) .
N20 S21 1.5745(18) .
S21 O22 1.4250(15) .
S21 O23 1.4301(16) .
S21 C24 1.829(2) .
C24 F25 1.319(3) .
C24 F26 1.327(3) .
C24 F27 1.323(3) .
C13' F14' 1.313(18) .
C13' F15' 1.330(18) .
C13' F16' 1.329(18) .
C13' S17' 1.850(16) .
S17' O18' 1.411(15) .
S17' O19' 1.443(17) .
S17' N20' 1.554(15) .
N20' S21' 1.549(15) .
S21' O22' 1.442(15) .
S21' O23' 1.450(16) .
S21' C24' 1.842(16) .
C24' F25' 1.323(18) .
C24' F26' 1.335(18) .
C24' F27' 1.298(18) .
